data_1513078
loop_
_publ_author_name
'Mandai, Toshihiko'
'Nozawa, Risa'
'Tsuzuki, Seiji'
'Yoshida, Kazuki'
'Ueno, Kazuhide'
'Dokko, Kaoru'
'Watanabe, Masayoshi'

_publ_section_title
;
 Phase diagrams and solvate structures of binary mixtures of glymes and na
 salts.
;
_journal_issue 48
_journal_name_full 'The journal of physical chemistry. B'
_journal_page_first 15072
_journal_page_last 15085
_journal_paper_doi 10.1021/jp407582m
_journal_volume 117
_journal_year 2013
_chemical_formula_moiety 'C12 H22 F6 N Na O9 S2'
_chemical_formula_sum 'C12 H22 F6 N Na O9 S2'
_chemical_formula_weight 525.41
_space_group_IT_number 2
_symmetry_cell_setting triclinic
_symmetry_Int_Tables_number 2
_symmetry_space_group_name_Hall '-P 1'
_symmetry_space_group_name_H-M 'P -1'
_atom_sites_solution_hydrogens geom
_atom_sites_solution_primary direct
_atom_sites_solution_secondary difmap
_cell_angle_alpha 80.724(10)
_cell_angle_beta 88.677(10)
_cell_angle_gamma 68.189(9)
_cell_formula_units_Z 2
_cell_length_a 8.221(3)
_cell_length_b 9.012(3)
_cell_length_c 15.966(5)
_cell_measurement_reflns_used 3012
_cell_measurement_temperature 223
_cell_measurement_theta_max 30.58
_cell_measurement_theta_min 2.67
_cell_volume 1083.0(6)
_computing_cell_refinement CrystalClear
_computing_data_collection 'CrystalClear (Rigaku Inc., 2007)'
_computing_data_reduction CrystalClear
_computing_molecular_graphics 'CrystalStructure 4.0'
_computing_publication_material 'CrystalStructure 4.0 (Rigaku, 2010)'
_computing_structure_refinement 'SHELXL97 (Sheldrick, 2008)'
_computing_structure_solution 'SIR92 (Altomare, et al., 1994)'
_diffrn_ambient_temperature 223
_diffrn_detector_area_resol_mean 7.314
_diffrn_measured_fraction_theta_full 0.831
_diffrn_measured_fraction_theta_max 0.831
_diffrn_measurement_device_type 'Rigaku Mercury70'
_diffrn_measurement_method \w
_diffrn_radiation_type 'Mo K\a'
_diffrn_radiation_wavelength 0.71070
_diffrn_reflns_av_R_equivalents 0.0280
_diffrn_reflns_limit_h_max 10
_diffrn_reflns_limit_h_min -11
_diffrn_reflns_limit_k_max 12
_diffrn_reflns_limit_k_min -9
_diffrn_reflns_limit_l_max 21
_diffrn_reflns_limit_l_min -19
_diffrn_reflns_number 9177
_diffrn_reflns_theta_full 30.58
_diffrn_reflns_theta_max 30.58
_diffrn_standards_number 0
_exptl_absorpt_coefficient_mu 0.360
_exptl_absorpt_correction_T_max 0.965
_exptl_absorpt_correction_T_min 0.903
_exptl_absorpt_correction_type numerical
_exptl_absorpt_process_details 'NUMABS (Rigaku, 1999)'
_exptl_crystal_colour colorless
_exptl_crystal_density_diffrn 1.611
_exptl_crystal_density_method 'not measured'
_exptl_crystal_description prism
_exptl_crystal_F_000 540.00
_exptl_crystal_size_max 0.400
_exptl_crystal_size_mid 0.200
_exptl_crystal_size_min 0.100
_refine_diff_density_max 0.370
_refine_diff_density_min -0.450
_refine_ls_extinction_method none
_refine_ls_goodness_of_fit_ref 1.065
_refine_ls_hydrogen_treatment constr
_refine_ls_number_parameters 282
_refine_ls_number_reflns 5521
_refine_ls_number_restraints 0
_refine_ls_R_factor_gt 0.0524
_refine_ls_shift/su_max 0.000
_refine_ls_structure_factor_coef Fsqd
_refine_ls_weighting_details 'w = 1/[\s^2^(Fo^2^)+(0.0755P)^2^+0.0209P] where P=(Fo^2^+2Fc^2^)/3'
_refine_ls_weighting_scheme calc
_refine_ls_wR_factor_ref 0.1503
_reflns_number_gt 4011
_reflns_number_total 5521
_reflns_threshold_expression F^2^>2.0\s(F^2^)
_cod_data_source_file jp407582m_si_002.cif
_cod_data_source_block NaG4TFSA
_cod_original_cell_volume 1082.9(6)
_cod_database_code 1513078

loop_
_symmetry_equiv_pos_site_id
_symmetry_equiv_pos_as_xyz
1 +X,+Y,+Z
2 -X,-Y,-Z

loop_
_atom_site_label
_atom_site_type_symbol
_atom_site_fract_x
_atom_site_fract_y
_atom_site_fract_z
_atom_site_U_iso_or_equiv
_atom_site_adp_type
_atom_site_occupancy
_atom_site_symmetry_multiplicity
_atom_site_calc_flag
_atom_site_refinement_flags
S1 S 0.37434(8) -0.26474(6) 0.82023(4) 0.03256(16) Uani 1.0 2 d .
S2 S 0.27004(8) -0.40788(6) 0.69916(4) 0.03284(16) Uani 1.0 2 d .
Na1 Na 0.29890(12) 0.16440(9) 0.74890(6) 0.0335(3) Uani 1.0 2 d .
F1 F 0.1798(3) -0.14443(19) 0.94275(12) 0.0663(6) Uani 1.0 2 d .
F2 F 0.0819(3) -0.2888(3) 0.88033(12) 0.0631(5) Uani 1.0 2 d .
F3 F 0.3033(3) -0.40210(19) 0.96658(10) 0.0620(5) Uani 1.0 2 d .
F4 F 0.3573(3) -0.19481(18) 0.59562(11) 0.0663(6) Uani 1.0 2 d .
F5 F 0.5413(3) -0.4360(3) 0.60476(12) 0.0755(6) Uani 1.0 2 d .
F6 F 0.2992(3) -0.3641(3) 0.53573(11) 0.0656(5) Uani 1.0 2 d .
O1 O 0.2067(3) 0.16347(19) 0.60292(12) 0.0421(5) Uani 1.0 2 d .
O2 O -0.0232(3) 0.26205(18) 0.73534(12) 0.0419(5) Uani 1.0 2 d .
O3 O 0.1492(3) 0.3146(2) 0.86469(12) 0.0432(5) Uani 1.0 2 d .
O4 O 0.4940(3) 0.10638(18) 0.87392(11) 0.0409(4) Uani 1.0 2 d .
O5 O 0.6037(3) 0.0503(2) 0.71242(13) 0.0471(5) Uani 1.0 2 d .
O6 O 0.2868(3) -0.10771(18) 0.77185(12) 0.0457(5) Uani 1.0 2 d .
O7 O 0.5376(3) -0.2979(3) 0.86329(12) 0.0491(5) Uani 1.0 2 d .
O8 O 0.0971(3) -0.2890(3) 0.69303(13) 0.0483(5) Uani 1.0 2 d .
O9 O 0.2948(3) 0.4296(2) 0.69298(12) 0.0529(6) Uani 1.0 2 d .
N1 N 0.3924(3) -0.4123(2) 0.77476(12) 0.0339(5) Uani 1.0 2 d .
C1 C 0.2170(5) 0.2798(4) 0.53450(19) 0.0650(9) Uani 1.0 2 d .
C2 C 0.0388(4) 0.1517(3) 0.60865(19) 0.0465(7) Uani 1.0 2 d .
C3 C -0.0885(4) 0.2820(4) 0.65125(19) 0.0503(7) Uani 1.0 2 d .
C4 C -0.1062(4) 0.3983(3) 0.7770(2) 0.0479(7) Uani 1.0 2 d .
C5 C -0.0348(4) 0.3530(4) 0.86651(19) 0.0495(7) Uani 1.0 2 d .
C6 C 0.2372(5) 0.2434(3) 0.94467(17) 0.0501(7) Uani 1.0 2 d .
C7 C 0.4275(4) 0.2147(3) 0.93415(18) 0.0488(7) Uani 1.0 2 d .
C8 C 0.6622(4) 0.1003(4) 0.84702(19) 0.0491(7) Uani 1.0 2 d .
C9 C 0.7218(4) -0.0127(3) 0.78392(19) 0.0471(7) Uani 1.0 2 d .
C10 C 0.6582(5) -0.0473(4) 0.6477(3) 0.0664(10) Uani 1.0 2 d .
C11 C 0.2261(4) -0.2764(3) 0.90669(16) 0.0408(6) Uani 1.0 2 d .
C12 C 0.3736(4) -0.3472(3) 0.60399(16) 0.0371(6) Uani 1.0 2 d .
H1A H 0.1820 0.2567 0.4820 0.0780 Uiso 1.0 2 calc R
H1B H 0.3366 0.2756 0.5312 0.0780 Uiso 1.0 2 calc R
H1C H 0.1395 0.3869 0.5434 0.0780 Uiso 1.0 2 calc R
H2A H 0.0509 0.0456 0.6407 0.0558 Uiso 1.0 2 calc R
H2B H -0.0075 0.1595 0.5514 0.0558 Uiso 1.0 2 calc R
H3A H -0.1007 0.3890 0.6203 0.0603 Uiso 1.0 2 calc R
H3B H -0.2039 0.2734 0.6520 0.0603 Uiso 1.0 2 calc R
H4A H -0.2335 0.4268 0.7759 0.0575 Uiso 1.0 2 calc R
H4B H -0.0819 0.4921 0.7483 0.0575 Uiso 1.0 2 calc R
H5A H -0.0898 0.4434 0.8975 0.0594 Uiso 1.0 2 calc R
H5B H -0.0592 0.2593 0.8952 0.0594 Uiso 1.0 2 calc R
H6A H 0.2226 0.1406 0.9649 0.0601 Uiso 1.0 2 calc R
H6B H 0.1888 0.3158 0.9863 0.0601 Uiso 1.0 2 calc R
H7A H 0.4418 0.3175 0.9138 0.0585 Uiso 1.0 2 calc R
H7B H 0.4924 0.1670 0.9888 0.0585 Uiso 1.0 2 calc R
H8A H 0.7456 0.0620 0.8959 0.0589 Uiso 1.0 2 calc R
H8B H 0.6557 0.2087 0.8211 0.0589 Uiso 1.0 2 calc R
H9A H 0.8403 -0.0233 0.7667 0.0565 Uiso 1.0 2 calc R
H9B H 0.7246 -0.1202 0.8093 0.0565 Uiso 1.0 2 calc R
H10A H 0.6754 -0.1585 0.6711 0.0797 Uiso 1.0 2 calc R
H10B H 0.7674 -0.0426 0.6257 0.0797 Uiso 1.0 2 calc R
H10C H 0.5689 -0.0074 0.6021 0.0797 Uiso 1.0 2 calc R

loop_
_atom_site_aniso_label
_atom_site_aniso_U_11
_atom_site_aniso_U_22
_atom_site_aniso_U_33
_atom_site_aniso_U_12
_atom_site_aniso_U_13
_atom_site_aniso_U_23
S1 0.0389(4) 0.0292(3) 0.0307(3) -0.0141(3) 0.0022(3) -0.0046(2)
S2 0.0386(4) 0.0296(3) 0.0335(4) -0.0155(3) 0.0065(3) -0.0081(2)
Na1 0.0344(6) 0.0299(5) 0.0353(6) -0.0113(4) 0.0016(4) -0.0048(4)
F1 0.0870(14) 0.0534(10) 0.0599(12) -0.0197(9) 0.0249(10) -0.0319(9)
F2 0.0486(11) 0.0962(13) 0.0563(12) -0.0371(10) 0.0151(9) -0.0228(10)
F3 0.0761(13) 0.0574(10) 0.0389(10) -0.0161(9) 0.0134(9) 0.0069(8)
F4 0.1074(16) 0.0418(9) 0.0570(11) -0.0382(10) 0.0266(11) -0.0064(8)
F5 0.0457(11) 0.0911(13) 0.0558(12) 0.0033(9) 0.0186(9) 0.0098(10)
F6 0.0906(15) 0.0840(12) 0.0307(9) -0.0431(11) -0.0050(9) -0.0063(8)
O1 0.0440(11) 0.0374(9) 0.0422(11) -0.0134(8) 0.0005(9) -0.0029(8)
O2 0.0359(10) 0.0347(9) 0.0488(11) -0.0051(7) -0.0010(9) -0.0082(8)
O3 0.0462(11) 0.0469(10) 0.0391(11) -0.0201(8) 0.0114(9) -0.0087(8)
O4 0.0456(11) 0.0380(9) 0.0431(11) -0.0190(8) -0.0001(9) -0.0091(8)
O5 0.0370(11) 0.0524(10) 0.0485(12) -0.0086(8) 0.0007(9) -0.0181(9)
O6 0.0670(13) 0.0272(8) 0.0420(11) -0.0186(8) -0.0035(9) -0.0001(7)
O7 0.0436(12) 0.0618(11) 0.0470(12) -0.0239(9) -0.0047(9) -0.0124(9)
O8 0.0316(10) 0.0607(11) 0.0512(12) -0.0130(8) 0.0020(9) -0.0155(9)
O9 0.0885(16) 0.0377(9) 0.0454(11) -0.0369(10) 0.0088(11) -0.0115(8)
N1 0.0394(12) 0.0275(9) 0.0318(11) -0.0087(8) 0.0018(9) -0.0054(8)
C1 0.100(3) 0.0607(18) 0.0373(17) -0.0347(18) 0.0119(17) -0.0049(13)
C2 0.0462(16) 0.0417(13) 0.0486(17) -0.0130(11) -0.0093(13) -0.0061(11)
C3 0.0365(15) 0.0495(15) 0.0565(19) -0.0086(11) -0.0085(13) -0.0019(13)
C4 0.0363(14) 0.0371(13) 0.069(2) -0.0116(10) 0.0165(14) -0.0128(12)
C5 0.0471(17) 0.0508(15) 0.0552(19) -0.0202(12) 0.0236(14) -0.0198(13)
C6 0.076(3) 0.0451(14) 0.0325(14) -0.0250(14) 0.0122(14) -0.0100(11)
C7 0.069(2) 0.0436(14) 0.0372(15) -0.0237(13) -0.0074(14) -0.0089(11)
C8 0.0487(17) 0.0505(15) 0.0537(18) -0.0271(13) -0.0073(14) -0.0017(12)
C9 0.0327(14) 0.0469(14) 0.0585(18) -0.0140(11) -0.0046(13) -0.0005(12)
C10 0.0475(19) 0.079(3) 0.075(3) -0.0152(16) 0.0084(17) -0.0408(19)
C11 0.0481(16) 0.0383(12) 0.0355(14) -0.0144(11) 0.0060(12) -0.0097(10)
C12 0.0389(14) 0.0355(12) 0.0321(13) -0.0092(10) 0.0024(11) -0.0041(9)

loop_
_atom_type_symbol
_atom_type_description
_atom_type_scat_dispersion_real
_atom_type_scat_dispersion_imag
_atom_type_scat_source
C C 0.0033 0.0016
;
International Tables for Crystallography
(1992, Vol. C, Tables 4.2.6.8 and 6.1.1.4)
;
H H 0.0000 0.0000
;
International Tables for Crystallography
(1992, Vol. C, Table 6.1.1.4)
;
F F 0.0171 0.0103
;
International Tables for Crystallography
(1992, Vol. C, Tables 4.2.6.8 and 6.1.1.4)
;
N N 0.0061 0.0033
;
International Tables for Crystallography
(1992, Vol. C, Tables 4.2.6.8 and 6.1.1.4)
;
Na Na 0.0362 0.0249
;
International Tables for Crystallography
(1992, Vol. C, Tables 4.2.6.8 and 6.1.1.4)
;
O O 0.0106 0.0060
;
International Tables for Crystallography
(1992, Vol. C, Tables 4.2.6.8 and 6.1.1.4)
;
S S 0.1246 0.1234
;
International Tables for Crystallography
(1992, Vol. C, Tables 4.2.6.8 and 6.1.1.4)
;

loop_
_geom_angle_atom_site_label_1
_geom_angle_atom_site_label_2
_geom_angle_atom_site_label_3
_geom_angle
_geom_angle_publ_flag
_geom_angle_site_symmetry_1
_geom_angle_site_symmetry_3
O6 S1 O7 118.62(14) yes . .
O6 S1 N1 116.03(12) yes . .
O6 S1 C11 103.79(11) yes . .
O7 S1 N1 108.51(11) yes . .
O7 S1 C11 103.82(13) yes . .
N1 S1 C11 104.13(13) yes . .
O8 S2 O9 119.19(15) yes . 1_545
O8 S2 N1 116.60(12) yes . .
O8 S2 C12 104.44(11) yes . .
O9 S2 N1 107.89(11) yes 1_545 .
O9 S2 C12 102.41(12) yes 1_545 .
N1 S2 C12 104.10(13) yes . .
O1 Na1 O2 69.99(7) yes . .
O1 Na1 O3 133.48(7) yes . .
O1 Na1 O4 158.81(7) yes . .
O1 Na1 O5 89.91(8) yes . .
O1 Na1 O6 81.93(7) yes . .
O1 Na1 O9 84.83(8) yes . .
O2 Na1 O3 66.78(7) yes . .
O2 Na1 O4 130.57(8) yes . .
O2 Na1 O5 159.76(9) yes . .
O2 Na1 O6 85.06(7) yes . .
O2 Na1 O9 91.28(7) yes . .
O3 Na1 O4 67.48(7) yes . .
O3 Na1 O5 133.03(9) yes . .
O3 Na1 O6 110.14(8) yes . .
O3 Na1 O9 79.84(7) yes . .
O4 Na1 O5 69.27(8) yes . .
O4 Na1 O6 93.79(7) yes . .
O4 Na1 O9 98.26(8) yes . .
O5 Na1 O6 89.94(8) yes . .
O5 Na1 O9 89.13(8) yes . .
O6 Na1 O9 166.73(9) yes . .
Na1 O1 C1 121.1(2) yes . .
Na1 O1 C2 106.21(16) yes . .
C1 O1 C2 113.5(3) yes . .
Na1 O2 C3 113.75(16) yes . .
Na1 O2 C4 112.16(17) yes . .
C3 O2 C4 114.26(18) yes . .
Na1 O3 C5 115.18(18) yes . .
Na1 O3 C6 112.32(14) yes . .
C5 O3 C6 113.5(3) yes . .
Na1 O4 C7 114.58(14) yes . .
Na1 O4 C8 109.32(16) yes . .
C7 O4 C8 111.6(3) yes . .
Na1 O5 C9 113.52(16) yes . .
Na1 O5 C10 122.0(2) yes . .
C9 O5 C10 111.5(2) yes . .
S1 O6 Na1 140.18(14) yes . .
S2 O9 Na1 153.41(13) yes 1_565 .
S1 N1 S2 125.52(11) yes . .
O1 C2 C3 112.1(3) yes . .
O2 C3 C2 108.0(2) yes . .
O2 C4 C5 107.64(19) yes . .
O3 C5 C4 108.0(3) yes . .
O3 C6 C7 107.8(3) yes . .
O4 C7 C6 108.4(3) yes . .
O4 C8 C9 108.6(3) yes . .
O5 C9 C8 108.54(19) yes . .
S1 C11 F1 110.1(2) yes . .
S1 C11 F2 112.59(19) yes . .
S1 C11 F3 111.27(18) yes . .
F1 C11 F2 107.8(2) yes . .
F1 C11 F3 107.2(3) yes . .
F2 C11 F3 107.7(3) yes . .
S2 C12 F4 112.00(18) yes . .
S2 C12 F5 111.84(16) yes . .
S2 C12 F6 109.9(2) yes . .
F4 C12 F5 107.8(3) yes . .
F4 C12 F6 107.43(19) yes . .
F5 C12 F6 107.7(3) yes . .
O1 C1 H1A 109.474 no . .
O1 C1 H1B 109.466 no . .
O1 C1 H1C 109.470 no . .
H1A C1 H1B 109.469 no . .
H1A C1 H1C 109.476 no . .
H1B C1 H1C 109.472 no . .
O1 C2 H2A 109.192 no . .
O1 C2 H2B 109.187 no . .
C3 C2 H2A 109.185 no . .
C3 C2 H2B 109.187 no . .
H2A C2 H2B 107.888 no . .
O2 C3 H3A 110.119 no . .
O2 C3 H3B 110.109 no . .
C2 C3 H3A 110.104 no . .
C2 C3 H3B 110.110 no . .
H3A C3 H3B 108.436 no . .
O2 C4 H4A 110.179 no . .
O2 C4 H4B 110.179 no . .
C5 C4 H4A 110.184 no . .
C5 C4 H4B 110.183 no . .
H4A C4 H4B 108.474 no . .
O3 C5 H5A 110.105 no . .
O3 C5 H5B 110.105 no . .
C4 C5 H5A 110.098 no . .
C4 C5 H5B 110.100 no . .
H5A C5 H5B 108.438 no . .
O3 C6 H6A 110.144 no . .
O3 C6 H6B 110.140 no . .
C7 C6 H6A 110.138 no . .
C7 C6 H6B 110.131 no . .
H6A C6 H6B 108.456 no . .
O4 C7 H7A 110.007 no . .
O4 C7 H7B 110.007 no . .
C6 C7 H7A 110.009 no . .
C6 C7 H7B 110.010 no . .
H7A C7 H7B 108.383 no . .
O4 C8 H8A 109.974 no . .
O4 C8 H8B 109.979 no . .
C9 C8 H8A 109.982 no . .
C9 C8 H8B 109.982 no . .
H8A C8 H8B 108.357 no . .
O5 C9 H9A 109.985 no . .
O5 C9 H9B 109.989 no . .
C8 C9 H9A 109.983 no . .
C8 C9 H9B 109.981 no . .
H9A C9 H9B 108.359 no . .
O5 C10 H10A 109.464 no . .
O5 C10 H10B 109.474 no . .
O5 C10 H10C 109.471 no . .
H10A C10 H10B 109.471 no . .
H10A C10 H10C 109.478 no . .
H10B C10 H10C 109.469 no . .

loop_
_geom_bond_atom_site_label_1
_geom_bond_atom_site_label_2
_geom_bond_distance
_geom_bond_publ_flag
_geom_bond_site_symmetry_2
S1 O6 1.4261(16) yes .
S1 O7 1.429(3) yes .
S1 N1 1.574(3) yes .
S1 C11 1.836(3) yes .
S2 O8 1.4209(17) yes .
S2 O9 1.422(2) yes 1_545
S2 N1 1.575(3) yes .
S2 C12 1.831(3) yes .
Na1 O1 2.470(3) yes .
Na1 O2 2.463(2) yes .
Na1 O3 2.496(3) yes .
Na1 O4 2.453(3) yes .
Na1 O5 2.426(3) yes .
Na1 O6 2.459(3) yes .
Na1 O9 2.400(3) yes .
F1 C11 1.329(4) yes .
F2 C11 1.316(4) yes .
F3 C11 1.321(3) yes .
F4 C12 1.314(3) yes .
F5 C12 1.311(3) yes .
F6 C12 1.319(4) yes .
O1 C1 1.411(4) yes .
O1 C2 1.423(4) yes .
O2 C3 1.416(4) yes .
O2 C4 1.427(4) yes .
O3 C5 1.421(4) yes .
O3 C6 1.414(4) yes .
O4 C7 1.434(4) yes .
O4 C8 1.422(4) yes .
O5 C9 1.414(4) yes .
O5 C10 1.421(5) yes .
C2 C3 1.499(4) yes .
C4 C5 1.492(5) yes .
C6 C7 1.498(5) yes .
C8 C9 1.493(5) yes .
C1 H1A 0.970 no .
C1 H1B 0.970 no .
C1 H1C 0.970 no .
C2 H2A 0.980 no .
C2 H2B 0.980 no .
C3 H3A 0.980 no .
C3 H3B 0.980 no .
C4 H4A 0.980 no .
C4 H4B 0.980 no .
C5 H5A 0.980 no .
C5 H5B 0.980 no .
C6 H6A 0.980 no .
C6 H6B 0.980 no .
C7 H7A 0.980 no .
C7 H7B 0.980 no .
C8 H8A 0.980 no .
C8 H8B 0.980 no .
C9 H9A 0.980 no .
C9 H9B 0.980 no .
C10 H10A 0.970 no .
C10 H10B 0.970 no .
C10 H10C 0.970 no .

loop_
_geom_contact_atom_site_label_1
_geom_contact_atom_site_label_2
_geom_contact_distance
_geom_contact_publ_flag
_geom_contact_site_symmetry_2
S1 F4 3.536(3) no .
S1 O8 3.177(3) no .
S2 F2 3.387(3) no .
S2 O6 3.159(3) no .
F1 O6 2.854(3) no .
F1 O7 3.090(3) no .
F2 O3 3.457(3) no 1_545
F2 O6 3.082(3) no .
F2 O8 2.990(3) no .
F2 N1 2.981(3) no .
F2 C9 3.291(3) no 1_455
F3 F3 3.167(3) no 2_647
F3 O7 2.830(3) no .
F3 O7 3.401(3) no 2_647
F3 N1 3.140(3) no .
F3 C5 3.399(4) no 2_557
F3 C6 3.505(4) no 1_545
F3 C7 3.342(4) no 1_545
F4 O1 3.019(3) no .
F4 O6 3.028(3) no .
F4 O8 2.913(3) no .
F4 N1 3.149(3) no .
F4 C2 3.280(3) no .
F4 C10 3.387(5) no .
F5 F6 3.067(3) no 2_646
F5 O9 2.950(4) no 1_545
F5 N1 2.958(3) no .
F5 C1 3.427(5) no 2_656
F5 C3 3.166(3) no 1_645
F6 F6 3.594(3) no 2_646
F6 O8 3.007(3) no .
F6 O9 2.881(3) no 1_545
F6 C1 3.520(5) no 1_545
F6 C2 3.409(4) no 2_556
F6 C3 3.322(4) no 2_556
O1 C10 3.513(4) no .
O4 O7 3.558(3) no .
O6 O8 3.055(4) no .
O6 C2 3.339(3) no .
O7 C7 3.477(4) no 2_657
O7 C9 3.501(4) no .
O8 C10 3.473(4) no 1_455
O9 C1 3.233(5) no .
C1 C3 3.089(5) no .
S1 H4A 3.5345 no 1_645
S1 H9B 3.5645 no .
S2 H4B 3.3770 no 1_545
Na1 H1B 3.4988 no .
Na1 H1C 3.5543 no .
Na1 H2A 3.2663 no .
Na1 H4B 3.4120 no .
Na1 H6A 3.4774 no .
Na1 H7A 3.5682 no .
Na1 H8B 3.3564 no .
Na1 H9B 3.5273 no .
Na1 H10C 3.3452 no .
F1 H5B 3.3970 no .
F1 H5B 2.9206 no 2_557
F1 H6A 2.7962 no .
F1 H6A 3.5814 no 2_557
F1 H7A 3.5956 no 2_657
F1 H7B 2.8560 no 2_657
F1 H8A 3.3911 no 1_455
F1 H8A 2.9316 no 2_657
F2 H5A 3.1922 no 1_545
F2 H5A 3.5880 no 2_557
F2 H6A 3.5290 no 2_557
F2 H6B 3.4828 no 1_545
F2 H6B 3.0926 no 2_557
F2 H8A 3.3803 no 1_455
F2 H9A 2.8629 no 1_455
F2 H9B 2.9172 no 1_455
F3 H5A 2.8237 no 2_557
F3 H5B 3.0570 no 2_557
F3 H6B 2.9924 no 1_545
F3 H7A 2.6263 no 1_545
F3 H7A 3.2348 no 2_657
F3 H7B 3.5659 no 1_545
F3 H7B 3.3174 no 2_657
F4 H1B 3.1371 no 2_656
F4 H2A 2.8139 no .
F4 H2B 3.4560 no .
F4 H10A 3.0509 no .
F4 H10C 2.8533 no .
F4 H10C 3.5405 no 2_656
F5 H1A 3.4009 no 2_656
F5 H1B 2.7886 no 2_656
F5 H1C 3.5934 no 2_656
F5 H3A 2.7699 no 1_645
F5 H3B 2.6785 no 1_645
F5 H4A 3.1414 no 1_645
F5 H10A 3.3984 no .
F6 H1B 3.1587 no 1_545
F6 H1B 3.4784 no 2_656
F6 H1C 2.9772 no 1_545
F6 H2B 2.6695 no 2_556
F6 H3A 3.0920 no 2_556
F6 H3B 3.0181 no 2_556
O1 H3A 2.6315 no .
O1 H3B 3.2607 no .
O1 H10C 2.7998 no .
O2 H1C 3.5029 no .
O2 H2A 2.5466 no .
O2 H2B 3.2035 no .
O2 H5A 3.2113 no .
O2 H5B 2.5596 no .
O2 H8B 3.1044 no 1_455
O2 H9A 3.1345 no 1_455
O3 H4A 3.2107 no .
O3 H4B 2.5631 no .
O3 H7A 2.5580 no .
O3 H7B 3.2055 no .
O4 H6A 2.5818 no .
O4 H6A 3.4031 no 2_657
O4 H6B 3.2311 no .
O4 H7B 2.9921 no 2_657
O4 H9A 3.2167 no .
O4 H9B 2.5576 no .
O5 H1B 3.5222 no .
O5 H3B 3.0234 no 1_655
O5 H8A 3.2095 no .
O5 H8B 2.5526 no .
O6 H2A 2.7051 no .
O6 H9A 3.4608 no 1_455
O6 H10A 3.4515 no .
O7 H4A 3.0278 no 1_645
O7 H5A 3.0780 no 1_645
O7 H6B 3.2721 no 2_657
O7 H7A 3.5399 no 2_657
O7 H7B 2.7721 no 2_657
O7 H9B 2.6445 no .
O7 H10A 3.4535 no .
O8 H1A 3.5630 no 2_556
O8 H2A 2.8783 no .
O8 H4B 2.8935 no 1_545
O8 H9A 2.9346 no 1_455
O8 H9B 3.5105 no 1_455
O8 H10A 3.2280 no 1_455
O8 H10B 2.8858 no 1_455
O9 H1B 3.0788 no .
O9 H1C 2.8784 no .
O9 H4B 3.0697 no .
O9 H8B 3.3955 no .
N1 H4A 2.8710 no 1_645
N1 H7A 2.9302 no 1_545
N1 H8B 3.2661 no 1_545
C1 H1C 3.4029 no 2_566
C1 H2A 3.1740 no .
C1 H2B 2.4541 no .
C1 H3A 2.8329 no .
C1 H3A 3.3977 no 2_566
C1 H10B 3.5592 no 2_656
C1 H10C 3.1487 no .
C1 H10C 3.4958 no 2_656
C2 H1A 2.5446 no .
C2 H1B 3.1958 no .
C2 H1C 2.6112 no .
C2 H9A 3.4582 no 1_455
C2 H10B 3.2921 no 1_455
C3 H1A 3.4420 no .
C3 H1C 2.8317 no .
C3 H4A 2.5799 no .
C3 H4B 2.6478 no .
C3 H8B 3.5221 no 1_455
C3 H9A 3.2900 no 1_455
C4 H3A 2.5156 no .
C4 H3B 2.7141 no .
C4 H8B 3.0467 no 1_455
C5 H6A 2.6044 no .
C5 H6B 2.5780 no .
C5 H8B 3.3974 no 1_455
C6 H5A 2.6646 no .
C6 H5B 2.5249 no .
C6 H7B 3.5329 no 2_657
C6 H8A 3.3972 no 2_657
C7 H6A 3.5816 no 2_657
C7 H7B 3.2815 no 2_657
C7 H8A 2.5746 no .
C7 H8B 2.5649 no .
C8 H3B 3.5905 no 1_655
C8 H4A 3.3818 no 1_655
C8 H5B 3.2815 no 1_655
C8 H6A 3.3360 no 2_657
C8 H7A 2.4898 no .
C8 H7B 2.6654 no .
C9 H3B 3.2890 no 1_655
C9 H10A 2.5062 no .
C9 H10B 2.5880 no .
C9 H10C 3.1754 no .
C10 H1A 2.9775 no 2_656
C10 H1B 3.4181 no .
C10 H3B 3.4849 no 1_655
C10 H9A 2.5306 no .
C10 H9B 2.5757 no .
C11 H5A 3.5869 no 2_557
C11 H5B 3.4224 no 2_557
C11 H7A 3.4065 no 1_545
C11 H7B 3.3933 no 2_657
C12 H1B 3.3477 no 2_656
H1A H1C 3.2841 no 2_566
H1A H2A 3.3242 no .
H1A H2B 2.2465 no .
H1A H3A 3.2022 no .
H1A H3A 3.1764 no 2_566
H1A H10A 2.8155 no 2_656
H1A H10B 2.7001 no 2_656
H1A H10C 3.5566 no .
H1A H10C 2.9106 no 2_656
H1B H2B 3.3534 no .
H1B H3A 3.5004 no 2_566
H1B H10A 3.5700 no 2_656
H1B H10C 2.6428 no .
H1B H10C 3.3408 no 2_656
H1C H1C 2.6636 no 2_566
H1C H2A 3.5329 no .
H1C H2B 2.7251 no .
H1C H3A 2.2973 no .
H1C H3A 2.9777 no 2_566
H2A H3A 2.8399 no .
H2A H3B 2.3545 no .
H2A H9A 2.7689 no 1_455
H2A H10B 2.7538 no 1_455
H2B H2B 3.4965 no 2_556
H2B H3A 2.3644 no .
H2B H3B 2.3282 no .
H2B H10B 3.1389 no 1_455
H2B H10B 3.4866 no 2_656
H3A H4A 2.7111 no .
H3A H4B 2.4067 no .
H3B H4A 2.5479 no .
H3B H4B 3.1251 no .
H3B H8B 2.9680 no 1_455
H3B H9A 2.8926 no 1_455
H3B H10B 3.0382 no 1_455
H4A H5A 2.3495 no .
H4A H5B 2.3559 no .
H4A H8A 3.5891 no 1_455
H4A H8B 2.4613 no 1_455
H4B H5A 2.3567 no .
H4B H5B 2.8427 no .
H4B H9B 3.5472 no 1_465
H4B H10A 3.0998 no 1_465
H5A H6A 3.0289 no .
H5A H6B 2.4991 no .
H5A H6B 2.9540 no 2_567
H5B H6A 2.3757 no .
H5B H6B 2.7710 no .
H5B H8A 2.8018 no 1_455
H5B H8B 2.8633 no 1_455
H6A H7A 2.8462 no .
H6A H7B 2.3623 no .
H6A H7B 2.8836 no 2_657
H6A H8A 2.5896 no 2_657
H6B H7A 2.3609 no .
H6B H7B 2.3510 no .
H6B H8A 3.4691 no 2_657
H6B H9B 3.4041 no 2_657
H7A H8A 2.7437 no .
H7A H8B 2.3042 no .
H7B H7B 2.9293 no 2_657
H7B H8A 2.5055 no .
H7B H8B 2.9995 no .
H8A H9A 2.3326 no .
H8A H9B 2.3651 no .
H8B H9A 2.3651 no .
H8B H9B 2.8406 no .
H9A H10A 2.7523 no .
H9A H10B 2.3933 no .
H9A H10C 3.4371 no .
H9B H10A 2.3526 no .
H9B H10B 2.9461 no .
H9B H10C 3.4277 no .
H10C H10C 3.4437 no 2_656

loop_
_geom_torsion_atom_site_label_1
_geom_torsion_atom_site_label_2
_geom_torsion_atom_site_label_3
_geom_torsion_atom_site_label_4
_geom_torsion
_geom_torsion_publ_flag
_geom_torsion_site_symmetry_1
_geom_torsion_site_symmetry_3
_geom_torsion_site_symmetry_4
O7 S1 O6 Na1 -12.0(3) no . . .
O6 S1 N1 S2 -23.8(3) no . . .
N1 S1 O6 Na1 -143.96(16) no . . .
O6 S1 C11 F1 -49.2(2) no . . .
O6 S1 C11 F2 71.13(18) no . . .
O6 S1 C11 F3 -167.90(19) no . . .
C11 S1 O6 Na1 102.5(2) no . . .
O7 S1 N1 S2 -160.33(16) no . . .
O7 S1 C11 F1 75.44(17) no . . .
O7 S1 C11 F2 -164.24(15) no . . .
O7 S1 C11 F3 -43.3(3) no . . .
N1 S1 C11 F1 -171.04(15) no . . .
N1 S1 C11 F2 -50.72(16) no . . .
N1 S1 C11 F3 70.2(2) no . . .
C11 S1 N1 S2 89.54(17) no . . .
O8 S2 O9 Na1 -80.1(4) no . 1_545 1_545
O8 S2 N1 S1 -25.8(3) no . . .
O8 S2 C12 F4 52.1(2) no . . .
O8 S2 C12 F5 173.23(18) no . . .
O8 S2 C12 F6 -67.25(17) no . . .
O9 S2 N1 S1 -163.06(16) no 1_545 . .
N1 S2 O9 Na1 55.9(4) no . 1_545 1_545
O9 S2 C12 F4 176.97(17) no 1_545 . .
O9 S2 C12 F5 -61.9(2) no 1_545 . .
O9 S2 C12 F6 57.66(16) no 1_545 . .
C12 S2 O9 Na1 165.4(3) no . 1_545 1_545
N1 S2 C12 F4 -70.72(17) no . . .
N1 S2 C12 F5 50.5(2) no . . .
N1 S2 C12 F6 169.97(12) no . . .
C12 S2 N1 S1 88.64(17) no . . .
O1 Na1 O2 C3 -6.42(10) no . . .
O1 Na1 O2 C4 -138.02(12) no . . .
O2 Na1 O1 C1 106.81(12) no . . .
O2 Na1 O1 C2 -24.47(8) no . . .
O1 Na1 O3 C5 31.67(17) no . . .
O1 Na1 O3 C6 163.70(11) no . . .
O3 Na1 O1 C1 84.29(16) no . . .
O3 Na1 O1 C2 -46.99(14) no . . .
O1 Na1 O4 C7 159.33(17) no . . .
O1 Na1 O4 C8 33.3(3) no . . .
O4 Na1 O1 C1 -86.0(2) no . . .
O4 Na1 O1 C2 142.75(18) no . . .
O1 Na1 O5 C9 -165.26(13) no . . .
O1 Na1 O5 C10 -27.35(13) no . . .
O5 Na1 O1 C1 -75.58(12) no . . .
O5 Na1 O1 C2 153.14(9) no . . .
O1 Na1 O6 S1 145.46(19) no . . .
O6 Na1 O1 C1 -165.54(12) no . . .
O6 Na1 O1 C2 63.18(9) no . . .
O1 Na1 O9 S2 147.8(4) no . . 1_565
O9 Na1 O1 C1 13.56(12) no . . .
O9 Na1 O1 C2 -117.72(10) no . . .
O2 Na1 O3 C5 8.62(9) no . . .
O2 Na1 O3 C6 140.65(14) no . . .
O3 Na1 O2 C3 155.98(12) no . . .
O3 Na1 O2 C4 24.38(10) no . . .
O2 Na1 O4 C7 -36.55(16) no . . .
O2 Na1 O4 C8 -162.62(9) no . . .
O4 Na1 O2 C3 179.63(9) no . . .
O4 Na1 O2 C4 48.02(14) no . . .
O2 Na1 O5 C9 -158.75(16) no . . .
O2 Na1 O5 C10 -20.8(3) no . . .
O5 Na1 O2 C3 -13.3(3) no . . .
O5 Na1 O2 C4 -144.95(19) no . . .
O2 Na1 O6 S1 -144.09(19) no . . .
O6 Na1 O2 C3 -89.61(11) no . . .
O6 Na1 O2 C4 138.79(11) no . . .
O2 Na1 O9 S2 78.0(4) no . . 1_565
O9 Na1 O2 C3 77.61(11) no . . .
O9 Na1 O2 C4 -53.99(11) no . . .
O3 Na1 O4 C7 -13.03(11) no . . .
O3 Na1 O4 C8 -139.10(11) no . . .
O4 Na1 O3 C5 -152.12(13) no . . .
O4 Na1 O3 C6 -20.09(12) no . . .
O3 Na1 O5 C9 34.72(17) no . . .
O3 Na1 O5 C10 172.62(10) no . . .
O5 Na1 O3 C5 -176.41(9) no . . .
O5 Na1 O3 C6 -44.38(17) no . . .
O3 Na1 O6 S1 -81.05(19) no . . .
O6 Na1 O3 C5 -66.47(12) no . . .
O6 Na1 O3 C6 65.56(15) no . . .
O3 Na1 O9 S2 11.9(4) no . . 1_565
O9 Na1 O3 C5 104.45(12) no . . .
O9 Na1 O3 C6 -123.52(14) no . . .
O4 Na1 O5 C9 10.74(11) no . . .
O4 Na1 O5 C10 148.65(14) no . . .
O5 Na1 O4 C7 148.22(13) no . . .
O5 Na1 O4 C8 22.15(9) no . . .
O4 Na1 O6 S1 -13.67(19) no . . .
O6 Na1 O4 C7 -123.28(12) no . . .
O6 Na1 O4 C8 110.65(10) no . . .
O4 Na1 O9 S2 -53.3(4) no . . 1_565
O9 Na1 O4 C7 62.30(13) no . . .
O9 Na1 O4 C8 -63.77(10) no . . .
O5 Na1 O6 S1 55.55(19) no . . .
O6 Na1 O5 C9 -83.33(13) no . . .
O6 Na1 O5 C10 54.58(13) no . . .
O5 Na1 O9 S2 -122.3(4) no . . 1_565
O9 Na1 O5 C9 109.91(13) no . . .
O9 Na1 O5 C10 -112.18(13) no . . .
Na1 O1 C2 C3 54.44(18) no . . .
C1 O1 C2 C3 -81.0(3) no . . .
Na1 O2 C3 C2 34.9(3) no . . .
Na1 O2 C4 C5 -53.6(3) no . . .
C3 O2 C4 C5 175.0(2) no . . .
C4 O2 C3 C2 165.5(2) no . . .
Na1 O3 C5 C4 -38.4(3) no . . .
Na1 O3 C6 C7 49.0(3) no . . .
C5 O3 C6 C7 -178.1(2) no . . .
C6 O3 C5 C4 -169.9(2) no . . .
Na1 O4 C7 C6 42.7(2) no . . .
Na1 O4 C8 C9 -51.55(18) no . . .
C7 O4 C8 C9 -179.32(16) no . . .
C8 O4 C7 C6 167.56(17) no . . .
Na1 O5 C9 C8 -40.8(3) no . . .
C10 O5 C9 C8 176.9(3) no . . .
O1 C2 C3 O2 -62.2(3) no . . .
O2 C4 C5 O3 60.4(3) no . . .
O3 C6 C7 O4 -60.7(3) no . . .
O4 C8 C9 O5 62.6(3) no . . .
